data_4305173
loop_
_publ_author_name
'Susana Miranda'
'Elena Vergara'
'Fabian Mohr'
'Dick de Vos'
'Elena Cerrada'
'Ar\'anzazu Mend\'ia'
'Mariano Laguna'

_publ_section_title
;
Synthesis, Characterization, and in Vitro Cytotoxicity of Some Gold(I) and
Trans Platinum(II) Thionate Complexes Containing Water-Soluble PTA and
DAPTA Ligands. X-ray Crystal Structures of
[Au(SC4H3N2)(PTA)], trans-[Pt(SC4H3N2)2(PTA)2], trans-[Pt(SC5H4N)2(PTA)2],
and trans-[Pt(SC5H4N)2(DAPTA)2]
;
_journal_name_full 'Inorganic Chemistry'
_journal_page_first 5641
_journal_page_last 5648
_journal_paper_doi 10.1021/ic7021903
_journal_volume 47
_journal_year 2008
_chemical_formula_sum 'C28 H40 N8 O4 P2 Pt S2'
_chemical_formula_weight 873.83
_chemical_name_systematic
; 
 ? 
;
_space_group_IT_number 14
_symmetry_cell_setting monoclinic
_symmetry_space_group_name_Hall '-P 2ybc'
_symmetry_space_group_name_H-M 'P 1 21/c 1'
_atom_sites_solution_hydrogens geom
_atom_sites_solution_primary direct
_atom_sites_solution_secondary difmap
_audit_creation_method SHELXL-97
_cell_angle_alpha 90.00
_cell_angle_beta 100.878(12)
_cell_angle_gamma 90.00
_cell_formula_units_Z 2
_cell_length_a 10.047(7)
_cell_length_b 10.559(7)
_cell_length_c 15.598(11)
_cell_measurement_reflns_used 2448
_cell_measurement_temperature 173(2)
_cell_measurement_theta_max 21.67
_cell_measurement_theta_min 2.34
_cell_volume 1625.0(19)
_computing_cell_refinement 'BRUKER SMART'
_computing_data_collection 'BRUKER SMART'
_computing_data_reduction 'BRUKER SHELXTL'
_computing_molecular_graphics 'BRUKER SHELXTL'
_computing_publication_material 'WinGX v1.10.01'
_computing_structure_refinement 'SHELXL-97 (Sheldrick, 1997)'
_computing_structure_solution 'SHELXS-97 (Sheldrick, 1990)'
_diffrn_ambient_temperature 173(2)
_diffrn_measured_fraction_theta_full 0.932
_diffrn_measured_fraction_theta_max 0.932
_diffrn_measurement_device_type 'CCD area detector'
_diffrn_measurement_method 'phi and omega scans'
_diffrn_radiation_monochromator graphite
_diffrn_radiation_source 'fine-focus sealed tube'
_diffrn_radiation_type MoK\a
_diffrn_radiation_wavelength 0.71073
_diffrn_reflns_av_R_equivalents 0.1954
_diffrn_reflns_av_sigmaI/netI 0.1277
_diffrn_reflns_limit_h_max 13
_diffrn_reflns_limit_h_min -13
_diffrn_reflns_limit_k_max 13
_diffrn_reflns_limit_k_min -13
_diffrn_reflns_limit_l_max 20
_diffrn_reflns_limit_l_min -20
_diffrn_reflns_number 17512
_diffrn_reflns_theta_full 28.03
_diffrn_reflns_theta_max 28.03
_diffrn_reflns_theta_min 2.06
_exptl_absorpt_coefficient_mu 4.593
_exptl_absorpt_correction_type 'multi-scan correction'
_exptl_crystal_colour colorless
_exptl_crystal_density_diffrn 1.786
_exptl_crystal_density_method 'not measured'
_exptl_crystal_description prism
_exptl_crystal_F_000 872
_exptl_crystal_size_max 0.5
_exptl_crystal_size_mid 0.5
_exptl_crystal_size_min 0.5
_refine_diff_density_max 2.224
_refine_diff_density_min -6.356
_refine_diff_density_rms 0.370
_refine_ls_extinction_coef 0.0014(5)
_refine_ls_extinction_expression Fc^*^=kFc[1+0.001xFc^2^\l^3^/sin(2\q)]^-1/4^
_refine_ls_extinction_method SHELXL
_refine_ls_goodness_of_fit_ref 0.971
_refine_ls_hydrogen_treatment mixed
_refine_ls_matrix_type full
_refine_ls_number_parameters 208
_refine_ls_number_reflns 3667
_refine_ls_number_restraints 0
_refine_ls_restrained_S_all 0.971
_refine_ls_R_factor_all 0.0939
_refine_ls_R_factor_gt 0.0628
_refine_ls_shift/su_max 0.000
_refine_ls_shift/su_mean 0.000
_refine_ls_structure_factor_coef Fsqd
_refine_ls_weighting_details 'calc w=1/[\s^2^(Fo^2^)+(0.0547P)^2^+0.0000P] where P=(Fo^2^+2Fc^2^)/3'
_refine_ls_weighting_scheme calc
_refine_ls_wR_factor_gt 0.1172
_refine_ls_wR_factor_ref 0.1354
_reflns_number_gt 2564
_reflns_number_total 3667
_reflns_threshold_expression >2sigma(I)
_cod_data_source_file ic7021903-file004.cif
_cod_data_source_block datosm
_cod_depositor_comments
;
The following automatic conversions were performed:
'_symmetry_cell_setting' value 'Monoclinic' changed to 'monoclinic'
according to '/home/saulius/struct/CIF-dictionaries/cif_core.dic'
dictionary named 'cif_core.dic' version 2.4.1 from 2010-06-29.

Automatic conversion script
Id: cif_fix_enum 1527 2010-12-29 10:47:43Z saulius 
;
_cod_original_cell_volume 1625(2)
_cod_database_code 4305173

loop_
_symmetry_equiv_pos_as_xyz
'x, y, z'
'-x, y+1/2, -z+1/2'
'-x, -y, -z'
'x, -y-1/2, z-1/2'

loop_
_atom_site_label
_atom_site_type_symbol
_atom_site_fract_x
_atom_site_fract_y
_atom_site_fract_z
_atom_site_U_iso_or_equiv
_atom_site_adp_type
_atom_site_occupancy
_atom_site_symmetry_multiplicity
_atom_site_calc_flag
_atom_site_refinement_flags
_atom_site_disorder_assembly
_atom_site_disorder_group
Pt1 Pt 0.0000 0.0000 0.0000 0.01695(17) Uani 1 2 d S . .
P1 P 0.18867(19) 0.12611(18) 0.03791(12) 0.0166(4) Uani 1 1 d . . .
S1 S 0.14774(19) -0.17448(18) 0.02008(13) 0.0226(4) Uani 1 1 d . . .
O1 O 0.4283(7) 0.5031(5) 0.1422(5) 0.0385(16) Uani 1 1 d . . .
O2 O 0.3175(5) 0.2432(6) 0.3020(3) 0.0317(14) Uani 1 1 d . . .
N1 N 0.0521(7) -0.1953(6) -0.1526(5) 0.0306(16) Uani 1 1 d . . .
N2 N 0.3006(6) 0.3661(6) 0.0490(4) 0.0213(14) Uani 1 1 d . . .
N3 N 0.4500(6) 0.1839(6) 0.0363(4) 0.0201(14) Uani 1 1 d . . .
N4 N 0.3927(6) 0.1719(6) 0.1828(4) 0.0176(13) Uani 1 1 d . . .
C1 C 0.1307(7) -0.2470(7) -0.0825(4) 0.0175(15) Uani 1 1 d . . .
C2 C 0.1984(8) -0.3625(7) -0.0882(5) 0.0247(18) Uani 1 1 d . . .
H2 H 0.2539 -0.3975 -0.0377 0.030 Uiso 1 1 calc R . .
C3 C 0.1838(8) -0.4254(8) -0.1681(5) 0.0289(19) Uani 1 1 d . . .
H3 H 0.2315 -0.5019 -0.1730 0.035 Uiso 1 1 calc R . .
C4 C 0.1003(9) -0.3755(9) -0.2386(6) 0.036(2) Uani 1 1 d . . .
H4 H 0.0848 -0.4185 -0.2931 0.043 Uiso 1 1 calc R . .
C5 C 0.0379(9) -0.2598(8) -0.2292(5) 0.034(2) Uani 1 1 d . . .
H5 H -0.0179 -0.2239 -0.2793 0.041 Uiso 1 1 calc R . .
C6 C 0.2656(7) 0.1054(7) 0.1550(4) 0.0175(15) Uani 1 1 d . . .
H6A H 0.2001 0.1352 0.1907 0.021 Uiso 1 1 calc R . .
H6B H 0.2809 0.0139 0.1668 0.021 Uiso 1 1 calc R . .
C7 C 0.1734(7) 0.2980(7) 0.0164(5) 0.0253(18) Uani 1 1 d . . .
H7A H 0.1467 0.3121 -0.0473 0.030 Uiso 1 1 calc R . .
H7B H 0.1010 0.3329 0.0446 0.030 Uiso 1 1 calc R . .
C8 C 0.3415(7) 0.0984(8) -0.0076(5) 0.0236(17) Uani 1 1 d . . .
H8A H 0.3707 0.0091 0.0017 0.028 Uiso 1 1 calc R . .
H8B H 0.3224 0.1151 -0.0712 0.028 Uiso 1 1 calc R . .
C9 C 0.4204(8) 0.3177(7) 0.0167(5) 0.0238(17) Uani 1 1 d . . .
H9A H 0.4055 0.3298 -0.0473 0.029 Uiso 1 1 calc R . .
H9B H 0.5005 0.3687 0.0429 0.029 Uiso 1 1 calc R . .
C10 C 0.4984(7) 0.1542(7) 0.1275(5) 0.0206(16) Uani 1 1 d . . .
H10A H 0.5771 0.2089 0.1504 0.025 Uiso 1 1 calc R . .
H10B H 0.5299 0.0652 0.1324 0.025 Uiso 1 1 calc R . .
C11 C 0.4117(8) 0.2356(7) 0.2604(5) 0.0209(16) Uani 1 1 d . . .
C12 C 0.5461(9) 0.2941(8) 0.2947(5) 0.032(2) Uani 1 1 d . . .
H12A H 0.5580 0.3690 0.2599 0.047 Uiso 1 1 calc R . .
H12B H 0.6180 0.2327 0.2911 0.047 Uiso 1 1 calc R . .
H12C H 0.5507 0.3190 0.3557 0.047 Uiso 1 1 calc R . .
C13 C 0.3168(9) 0.4563(8) 0.1145(5) 0.0262(18) Uani 1 1 d . . .
C14 C 0.1951(11) 0.4970(8) 0.1491(7) 0.040(2) Uani 1 1 d . . .
H14A H 0.2217 0.5599 0.1953 0.060 Uiso 1 1 calc R . .
H14B H 0.1549 0.4234 0.1728 0.060 Uiso 1 1 calc R . .
H14C H 0.1286 0.5344 0.1018 0.060 Uiso 1 1 calc R . .

loop_
_atom_site_aniso_label
_atom_site_aniso_U_11
_atom_site_aniso_U_22
_atom_site_aniso_U_33
_atom_site_aniso_U_23
_atom_site_aniso_U_13
_atom_site_aniso_U_12
Pt1 0.0157(2) 0.0183(3) 0.0145(2) -0.00267(17) -0.00335(15) 0.00012(17)
P1 0.0156(9) 0.0183(10) 0.0136(9) 0.0016(8) -0.0031(7) 0.0007(8)
S1 0.0197(10) 0.0197(10) 0.0244(10) -0.0048(8) -0.0060(8) 0.0016(8)
O1 0.031(4) 0.034(4) 0.047(4) -0.005(3) 0.000(3) -0.005(3)
O2 0.024(3) 0.049(4) 0.021(3) -0.012(3) 0.000(2) 0.001(3)
N1 0.022(4) 0.031(4) 0.036(4) -0.002(3) 0.000(3) 0.002(3)
N2 0.018(3) 0.017(3) 0.028(4) -0.002(3) 0.004(3) -0.005(3)
N3 0.021(3) 0.025(4) 0.016(3) 0.000(3) 0.007(3) -0.004(3)
N4 0.010(3) 0.027(4) 0.014(3) 0.001(3) -0.001(2) -0.003(3)
C1 0.019(4) 0.020(4) 0.014(4) 0.005(3) 0.002(3) -0.002(3)
C2 0.028(4) 0.023(4) 0.025(4) 0.009(3) 0.011(3) 0.007(3)
C3 0.035(5) 0.027(5) 0.028(5) -0.004(4) 0.014(4) 0.015(4)
C4 0.046(6) 0.038(5) 0.027(5) -0.011(4) 0.015(4) 0.004(4)
C5 0.038(5) 0.043(6) 0.022(4) 0.000(4) 0.003(4) 0.016(4)
C6 0.013(4) 0.021(4) 0.016(4) 0.001(3) -0.005(3) 0.003(3)
C7 0.017(4) 0.027(4) 0.030(4) 0.006(4) -0.001(3) 0.000(3)
C8 0.026(4) 0.032(5) 0.014(4) -0.003(3) 0.005(3) -0.003(3)
C9 0.022(4) 0.024(4) 0.027(4) 0.000(3) 0.009(3) -0.005(3)
C10 0.012(4) 0.023(4) 0.027(4) 0.006(3) 0.004(3) 0.002(3)
C11 0.022(4) 0.023(4) 0.015(4) 0.002(3) -0.002(3) -0.001(3)
C12 0.035(5) 0.032(5) 0.021(4) 0.000(4) -0.009(4) -0.007(4)
C13 0.033(5) 0.019(4) 0.027(5) 0.004(3) 0.007(4) 0.000(4)
C14 0.048(6) 0.032(5) 0.042(6) -0.009(4) 0.012(5) -0.002(4)

loop_
_atom_type_symbol
_atom_type_description
_atom_type_scat_dispersion_real
_atom_type_scat_dispersion_imag
_atom_type_scat_source
C C 0.0033 0.0016 'International Tables Vol C Tables 4.2.6.8 and 6.1.1.4'
H H 0.0000 0.0000 'International Tables Vol C Tables 4.2.6.8 and 6.1.1.4'
N N 0.0061 0.0033 'International Tables Vol C Tables 4.2.6.8 and 6.1.1.4'
O O 0.0106 0.0060 'International Tables Vol C Tables 4.2.6.8 and 6.1.1.4'
P P 0.1023 0.0942 'International Tables Vol C Tables 4.2.6.8 and 6.1.1.4'
S S 0.1246 0.1234 'International Tables Vol C Tables 4.2.6.8 and 6.1.1.4'
Pt Pt -1.7033 8.3905 'International Tables Vol C Tables 4.2.6.8 and 6.1.1.4'

loop_
_geom_angle_atom_site_label_1
_geom_angle_atom_site_label_2
_geom_angle_atom_site_label_3
_geom_angle
_geom_angle_site_symmetry_1
_geom_angle_site_symmetry_3
_geom_angle_publ_flag
P1 Pt1 P1 180.00(14) 3 . ?
P1 Pt1 S1 92.84(9) 3 . ?
P1 Pt1 S1 87.16(9) . . ?
P1 Pt1 S1 87.16(9) 3 3 ?
P1 Pt1 S1 92.84(9) . 3 ?
S1 Pt1 S1 180.00(9) . 3 ?
C8 P1 C7 97.7(4) . . ?
C8 P1 C6 98.0(3) . . ?
C7 P1 C6 107.4(3) . . ?
C8 P1 Pt1 121.2(3) . . ?
C7 P1 Pt1 119.1(2) . . ?
C6 P1 Pt1 110.8(2) . . ?
C1 S1 Pt1 105.7(2) . . ?
C1 N1 C5 117.5(7) . . ?
C13 N2 C7 124.5(6) . . ?
C13 N2 C9 119.9(6) . . ?
C7 N2 C9 115.0(6) . . ?
C10 N3 C9 115.6(6) . . ?
C10 N3 C8 113.8(6) . . ?
C9 N3 C8 112.9(6) . . ?
C11 N4 C6 118.1(6) . . ?
C11 N4 C10 125.0(6) . . ?
C6 N4 C10 116.6(6) . . ?
N1 C1 C2 121.3(7) . . ?
N1 C1 S1 120.6(6) . . ?
C2 C1 S1 118.1(5) . . ?
C3 C2 C1 119.9(7) . . ?
C4 C3 C2 118.9(7) . . ?
C3 C4 C5 118.5(8) . . ?
N1 C5 C4 123.8(8) . . ?
N4 C6 P1 114.6(5) . . ?
N2 C7 P1 112.4(5) . . ?
N3 C8 P1 108.7(5) . . ?
N3 C9 N2 114.1(6) . . ?
N3 C10 N4 113.2(6) . . ?
O2 C11 N4 119.9(7) . . ?
O2 C11 C12 120.8(7) . . ?
N4 C11 C12 119.2(6) . . ?
O1 C13 N2 120.7(8) . . ?
O1 C13 C14 120.9(8) . . ?
N2 C13 C14 118.4(8) . . ?

loop_
_geom_bond_atom_site_label_1
_geom_bond_atom_site_label_2
_geom_bond_distance
_geom_bond_site_symmetry_2
_geom_bond_publ_flag
Pt1 P1 2.301(2) 3 ?
Pt1 P1 2.301(2) . ?
Pt1 S1 2.350(2) . ?
Pt1 S1 2.350(2) 3 ?
P1 C8 1.833(8) . ?
P1 C7 1.847(8) . ?
P1 C6 1.857(7) . ?
S1 C1 1.753(7) . ?
O1 C13 1.226(11) . ?
O2 C11 1.247(9) . ?
N1 C1 1.338(9) . ?
N1 C5 1.359(10) . ?
N2 C13 1.383(10) . ?
N2 C7 1.471(9) . ?
N2 C9 1.481(9) . ?
N3 C10 1.449(9) . ?
N3 C9 1.464(9) . ?
N3 C8 1.481(9) . ?
N4 C11 1.367(9) . ?
N4 C6 1.450(9) . ?
N4 C10 1.501(9) . ?
C1 C2 1.407(10) . ?
C2 C3 1.395(11) . ?
C3 C4 1.358(11) . ?
C4 C5 1.394(11) . ?
C11 C12 1.489(11) . ?
C13 C14 1.490(12) . ?
